data_4343431
loop_
_publ_author_name
'He, Yan-Ping'
'Tan, Yan-Xi'
'Zhang, Jian'

_publ_section_title
;
 Gas Sorption, Second-Order Nonlinear Optics, and Luminescence Properties
 of a Multifunctional srs-Type Metal-Organic Framework Built by
 Tris(4-carboxylphenylduryl)amine.
;
_journal_issue 13
_journal_name_full 'Inorganic chemistry'
_journal_page_first 6653
_journal_page_last 6656
_journal_paper_doi 10.1021/acs.inorgchem.5b01023
_journal_volume 54
_journal_year 2015
_chemical_formula_sum 'C39 H24 N O8 Zn2'
_chemical_formula_weight 765.33
_chemical_name_systematic
; 
 ? 
;
_space_group_IT_number 209
_symmetry_cell_setting cubic
_symmetry_space_group_name_Hall 'F 4 2 3'
_symmetry_space_group_name_H-M 'F 4 3 2'
_atom_sites_solution_hydrogens geom
_atom_sites_solution_primary direct
_atom_sites_solution_secondary difmap
_audit_creation_method SHELXL-97
_cell_angle_alpha 90.00
_cell_angle_beta 90.00
_cell_angle_gamma 90.00
_cell_formula_units_Z 32
_cell_length_a 34.7360(6)
_cell_length_b 34.7360(6)
_cell_length_c 34.7360(6)
_cell_measurement_reflns_used 22591
_cell_measurement_temperature 293.1500
_cell_measurement_theta_max 24.9868
_cell_measurement_theta_min 2.0280
_cell_volume 41912.1(13)
_computing_cell_refinement 'CrystalClear (Rigaku Inc., 2008)'
_computing_data_collection 'CrystalClear (Rigaku Inc., 2008)'
_computing_data_reduction 'CrystalClear (Rigaku Inc., 2008)'
_computing_molecular_graphics 'Bruker SHELXTL'
_computing_publication_material 'Bruker SHELXTL'
_computing_structure_refinement 'SHELXL-97 (Sheldrick, 1997)'
_computing_structure_solution 'SHELXS-97 (Sheldrick, 1990)'
_diffrn_ambient_temperature 293(2)
_diffrn_detector_area_resol_mean 28.5714
_diffrn_measured_fraction_theta_full 0.992
_diffrn_measured_fraction_theta_max 0.992
_diffrn_measurement_device_type Molybdenum
_diffrn_measurement_method CCD_Profile_fitting
_diffrn_radiation_monochromator graphite
_diffrn_radiation_source 'fine-focus sealed tube'
_diffrn_radiation_type MoK\a
_diffrn_radiation_wavelength 0.71073
_diffrn_reflns_av_R_equivalents 0.0458
_diffrn_reflns_av_sigmaI/netI 0.0183
_diffrn_reflns_limit_h_max 41
_diffrn_reflns_limit_h_min -41
_diffrn_reflns_limit_k_max 41
_diffrn_reflns_limit_k_min -34
_diffrn_reflns_limit_l_max 41
_diffrn_reflns_limit_l_min -33
_diffrn_reflns_number 55591
_diffrn_reflns_theta_full 25.01
_diffrn_reflns_theta_max 25.01
_diffrn_reflns_theta_min 2.03
_diffrn_standards_decay_% none
_diffrn_standards_interval_count none
_diffrn_standards_interval_time none
_diffrn_standards_number 1872
_exptl_absorpt_coefficient_mu 0.952
_exptl_absorpt_correction_T_max 1.0000
_exptl_absorpt_correction_T_min 0.8484
_exptl_absorpt_correction_type multi-scan
_exptl_absorpt_process_details none
_exptl_crystal_colour yellow
_exptl_crystal_density_diffrn 0.970
_exptl_crystal_density_meas 0.9704(1)
_exptl_crystal_density_method 'not measured'
_exptl_crystal_description block
_exptl_crystal_F_000 12448
_exptl_crystal_size_max 0.3
_exptl_crystal_size_mid 0.25
_exptl_crystal_size_min 0.2
_platon_squeeze_details
;
;
_refine_diff_density_max 0.753
_refine_diff_density_min -0.472
_refine_diff_density_rms 0.084
_refine_ls_abs_structure_details 'Flack H D (1983), Acta Cryst. A39, 876-881'
_refine_ls_abs_structure_Flack 0.02(4)
_refine_ls_extinction_method none
_refine_ls_goodness_of_fit_ref 1.112
_refine_ls_hydrogen_treatment mixed
_refine_ls_matrix_type full
_refine_ls_number_parameters 151
_refine_ls_number_reflns 3107
_refine_ls_number_restraints 0
_refine_ls_restrained_S_all 1.112
_refine_ls_R_factor_all 0.0723
_refine_ls_R_factor_gt 0.0692
_refine_ls_shift/su_max 0.000
_refine_ls_shift/su_mean 0.000
_refine_ls_structure_factor_coef Fsqd
_refine_ls_weighting_details 'calc w=1/[\s^2^(Fo^2^)+(0.1599P)^2^+28.9949P] where P=(Fo^2^+2Fc^2^)/3'
_refine_ls_weighting_scheme calc
_refine_ls_wR_factor_gt 0.2240
_refine_ls_wR_factor_ref 0.2290
_reflns_number_gt 2965
_reflns_number_total 3107
_reflns_threshold_expression >2sigma(I)
_cod_data_source_file ic5b01023_si_002.cif
_cod_data_source_block a
_cod_depositor_comments
;
The following automatic conversions were performed:

'_symmetry_cell_setting' value 'Cubic' changed to 'cubic' according
to
/usr/data/users/saulius/crontab/automatic-downloads/rss-feeds/ACS/lib/dictionaries/cif_core.dic
dictionary named 'cif_core.dic' version 2.4.2 from 2011-04-26.

'_exptl_absorpt_correction_type' value 'Multi-scan' changed to
'multi-scan' according to
/usr/data/users/saulius/crontab/automatic-downloads/rss-feeds/ACS/lib/dictionaries/cif_core.dic
dictionary named 'cif_core.dic' version 2.4.2 from 2011-04-26.

Automatic conversion script
Id: cif_fix_values 3271 2015-04-21 07:52:19Z andrius 

 Adding full bibliography for 4343431.cif.
;
_cod_original_sg_symbol_H-M F432
_cod_database_code 4343431

loop_
_symmetry_equiv_pos_as_xyz
'x, y, z'
'-x, -y, z'
'-x, y, -z'
'x, -y, -z'
'z, x, y'
'z, -x, -y'
'-z, -x, y'
'-z, x, -y'
'y, z, x'
'-y, z, -x'
'y, -z, -x'
'-y, -z, x'
'y, x, -z'
'-y, -x, -z'
'y, -x, z'
'-y, x, z'
'x, z, -y'
'-x, z, y'
'-x, -z, -y'
'x, -z, y'
'z, y, -x'
'z, -y, x'
'-z, y, x'
'-z, -y, -x'
'x, y+1/2, z+1/2'
'-x, -y+1/2, z+1/2'
'-x, y+1/2, -z+1/2'
'x, -y+1/2, -z+1/2'
'z, x+1/2, y+1/2'
'z, -x+1/2, -y+1/2'
'-z, -x+1/2, y+1/2'
'-z, x+1/2, -y+1/2'
'y, z+1/2, x+1/2'
'-y, z+1/2, -x+1/2'
'y, -z+1/2, -x+1/2'
'-y, -z+1/2, x+1/2'
'y, x+1/2, -z+1/2'
'-y, -x+1/2, -z+1/2'
'y, -x+1/2, z+1/2'
'-y, x+1/2, z+1/2'
'x, z+1/2, -y+1/2'
'-x, z+1/2, y+1/2'
'-x, -z+1/2, -y+1/2'
'x, -z+1/2, y+1/2'
'z, y+1/2, -x+1/2'
'z, -y+1/2, x+1/2'
'-z, y+1/2, x+1/2'
'-z, -y+1/2, -x+1/2'
'x+1/2, y, z+1/2'
'-x+1/2, -y, z+1/2'
'-x+1/2, y, -z+1/2'
'x+1/2, -y, -z+1/2'
'z+1/2, x, y+1/2'
'z+1/2, -x, -y+1/2'
'-z+1/2, -x, y+1/2'
'-z+1/2, x, -y+1/2'
'y+1/2, z, x+1/2'
'-y+1/2, z, -x+1/2'
'y+1/2, -z, -x+1/2'
'-y+1/2, -z, x+1/2'
'y+1/2, x, -z+1/2'
'-y+1/2, -x, -z+1/2'
'y+1/2, -x, z+1/2'
'-y+1/2, x, z+1/2'
'x+1/2, z, -y+1/2'
'-x+1/2, z, y+1/2'
'-x+1/2, -z, -y+1/2'
'x+1/2, -z, y+1/2'
'z+1/2, y, -x+1/2'
'z+1/2, -y, x+1/2'
'-z+1/2, y, x+1/2'
'-z+1/2, -y, -x+1/2'
'x+1/2, y+1/2, z'
'-x+1/2, -y+1/2, z'
'-x+1/2, y+1/2, -z'
'x+1/2, -y+1/2, -z'
'z+1/2, x+1/2, y'
'z+1/2, -x+1/2, -y'
'-z+1/2, -x+1/2, y'
'-z+1/2, x+1/2, -y'
'y+1/2, z+1/2, x'
'-y+1/2, z+1/2, -x'
'y+1/2, -z+1/2, -x'
'-y+1/2, -z+1/2, x'
'y+1/2, x+1/2, -z'
'-y+1/2, -x+1/2, -z'
'y+1/2, -x+1/2, z'
'-y+1/2, x+1/2, z'
'x+1/2, z+1/2, -y'
'-x+1/2, z+1/2, y'
'-x+1/2, -z+1/2, -y'
'x+1/2, -z+1/2, y'
'z+1/2, y+1/2, -x'
'z+1/2, -y+1/2, x'
'-z+1/2, y+1/2, x'
'-z+1/2, -y+1/2, -x'

loop_
_atom_site_label
_atom_site_type_symbol
_atom_site_fract_x
_atom_site_fract_y
_atom_site_fract_z
_atom_site_U_iso_or_equiv
_atom_site_adp_type
_atom_site_occupancy
_atom_site_symmetry_multiplicity
_atom_site_calc_flag
_atom_site_refinement_flags
Zn1 Zn 0.143600(16) 0.356400(16) 0.143600(16) 0.0696(4) Uani 1 3 d S
Zn2 Zn 0.085088(15) 0.414912(15) 0.085088(15) 0.0678(4) Uani 1 3 d S
O1 O 0.13057(12) 0.44457(12) 0.09735(13) 0.0901(12) Uani 1 1 d .
O2 O 0.16760(14) 0.40593(14) 0.1319(2) 0.146(3) Uani 1 1 d .
O3 O 0.17907(11) 0.32093(11) 0.17907(11) 0.144(3) Uani 1 3 d S
O4 O 0.04961(9) 0.45039(9) 0.04961(9) 0.0855(15) Uani 1 3 d S
N1 N 0.3540(2) 0.6460(2) 0.1460(2) 0.128(5) Uani 1 3 d S
C1 C 0.2220(2) 0.4613(2) 0.1420(3) 0.123(3) Uani 1 1 d .
H1A H 0.2262 0.4374 0.1533 0.147 Uiso 1 1 calc R
C2 C 0.2487(2) 0.49036(16) 0.1458(3) 0.116(3) Uani 1 1 d .
H2A H 0.2708 0.4857 0.1602 0.140 Uiso 1 1 calc R
C3 C 0.20935(16) 0.53246(16) 0.1092(2) 0.0852(15) Uani 1 1 d .
H3A H 0.2045 0.5565 0.0985 0.102 Uiso 1 1 calc R
C4 C 0.18848(15) 0.46799(17) 0.12080(19) 0.0813(15) Uani 1 1 d .
C5 C 0.16008(16) 0.43619(17) 0.1161(2) 0.0811(17) Uani 1 1 d .
C6 C 0.18254(13) 0.50323(18) 0.10527(18) 0.0833(14) Uani 1 1 d .
H6A H 0.1600 0.5079 0.0917 0.100 Uiso 1 1 calc R
C7 C 0.24386(16) 0.52597(16) 0.1292(2) 0.0815(15) Uani 1 1 d .
C8 C 0.3269(2) 0.6159(2) 0.1421(2) 0.108(3) Uani 1 1 d .
C9 C 0.27156(16) 0.55784(18) 0.1340(2) 0.0902(17) Uani 1 1 d .
C10 C 0.2627(2) 0.59594(19) 0.1308(3) 0.122(3) Uani 1 1 d .
H10A H 0.2373 0.6027 0.1256 0.146 Uiso 1 1 calc R
C11 C 0.3369(2) 0.5782(2) 0.1474(3) 0.122(3) Uani 1 1 d .
H11A H 0.3622 0.5719 0.1535 0.146 Uiso 1 1 calc R
C12 C 0.3099(2) 0.5499(2) 0.1437(3) 0.110(2) Uani 1 1 d .
H12A H 0.3172 0.5245 0.1478 0.132 Uiso 1 1 calc R
C13 C 0.2887(2) 0.6242(2) 0.1347(3) 0.121(3) Uani 1 1 d .
H13A H 0.2809 0.6497 0.1324 0.145 Uiso 1 1 calc R

loop_
_atom_site_aniso_label
_atom_site_aniso_U_11
_atom_site_aniso_U_22
_atom_site_aniso_U_33
_atom_site_aniso_U_23
_atom_site_aniso_U_13
_atom_site_aniso_U_12
Zn1 0.0696(4) 0.0696(4) 0.0696(4) -0.0054(2) 0.0054(2) -0.0054(2)
Zn2 0.0678(4) 0.0678(4) 0.0678(4) -0.0077(2) 0.0077(2) -0.0077(2)
O1 0.081(3) 0.085(3) 0.104(3) -0.013(2) 0.012(2) -0.030(2)
O2 0.074(3) 0.073(3) 0.292(8) 0.001(4) 0.002(4) -0.008(2)
O3 0.144(3) 0.144(3) 0.144(3) 0.044(2) -0.044(2) 0.044(2)
O4 0.0855(15) 0.0855(15) 0.0855(15) 0.0107(15) -0.0107(15) 0.0107(15)
N1 0.128(5) 0.128(5) 0.128(5) 0.083(5) -0.083(5) -0.083(5)
C1 0.114(5) 0.079(4) 0.176(8) 0.040(5) -0.030(5) -0.024(4)
C2 0.089(4) 0.066(4) 0.194(8) 0.037(4) -0.051(5) -0.025(3)
C3 0.076(3) 0.061(3) 0.118(5) 0.014(3) -0.012(3) -0.001(2)
C4 0.063(3) 0.076(3) 0.105(4) -0.023(3) 0.016(3) -0.014(2)
C5 0.063(3) 0.070(3) 0.111(4) -0.027(3) 0.030(3) -0.013(3)
C6 0.055(2) 0.068(3) 0.128(4) -0.003(3) -0.014(2) -0.014(3)
C7 0.068(3) 0.067(3) 0.109(4) 0.009(3) -0.021(3) -0.016(3)
C8 0.100(4) 0.107(5) 0.116(5) 0.070(4) -0.056(4) -0.054(4)
C9 0.062(3) 0.083(4) 0.125(5) 0.029(3) -0.025(3) -0.021(3)
C10 0.086(4) 0.075(4) 0.205(9) 0.051(5) -0.059(5) -0.029(3)
C11 0.082(4) 0.117(5) 0.165(7) 0.069(5) -0.063(4) -0.043(4)
C12 0.088(4) 0.093(4) 0.150(6) 0.049(4) -0.056(4) -0.017(3)
C13 0.120(5) 0.086(4) 0.157(7) 0.057(4) -0.071(5) -0.033(4)

loop_
_atom_type_symbol
_atom_type_description
_atom_type_scat_dispersion_real
_atom_type_scat_dispersion_imag
_atom_type_scat_source
C C 0.0033 0.0016 'International Tables Vol C Tables 4.2.6.8 and 6.1.1.4'
H H 0.0000 0.0000 'International Tables Vol C Tables 4.2.6.8 and 6.1.1.4'
N N 0.0061 0.0033 'International Tables Vol C Tables 4.2.6.8 and 6.1.1.4'
O O 0.0106 0.0060 'International Tables Vol C Tables 4.2.6.8 and 6.1.1.4'
Zn Zn 0.2839 1.4301 'International Tables Vol C Tables 4.2.6.8 and 6.1.1.4'

loop_
_geom_angle_atom_site_label_1
_geom_angle_atom_site_label_2
_geom_angle_atom_site_label_3
_geom_angle
_geom_angle_site_symmetry_1
_geom_angle_site_symmetry_3
O2 Zn1 O2 106.3(2) . 30
O2 Zn1 O2 106.3(2) . 84
O2 Zn1 O2 106.3(2) 30 84
O2 Zn1 O3 112.45(19) . .
O2 Zn1 O3 112.45(19) 30 .
O2 Zn1 O3 112.45(19) 84 .
O1 Zn2 O1 111.88(13) . 30
O1 Zn2 O1 111.88(13) . 84
O1 Zn2 O1 111.88(13) 30 84
O1 Zn2 O4 106.94(15) . .
O1 Zn2 O4 106.94(15) 30 .
O1 Zn2 O4 106.94(15) 84 .
C5 O1 Zn2 131.4(4) . .
C5 O2 Zn1 139.8(5) . .
C8 N1 C8 119.0(2) 34_655 .
C8 N1 C8 119.0(2) 34_655 55_564
C8 N1 C8 119.0(2) . 55_564
C2 C1 C4 119.4(6) . .
C7 C2 C1 122.4(6) . .
C6 C3 C7 120.3(5) . .
C6 C4 C1 119.2(5) . .
C6 C4 C5 121.7(6) . .
C1 C4 C5 119.1(6) . .
O2 C5 O1 127.9(5) . .
O2 C5 C4 116.7(6) . .
O1 C5 C4 115.4(6) . .
C4 C6 C3 121.4(5) . .
C2 C7 C3 117.2(5) . .
C2 C7 C9 123.1(5) . .
C3 C7 C9 119.5(5) . .
C11 C8 C13 118.0(5) . .
C11 C8 N1 121.7(7) . .
C13 C8 N1 120.2(8) . .
C10 C9 C12 115.2(5) . .
C10 C9 C7 124.8(5) . .
C12 C9 C7 120.0(5) . .
C13 C10 C9 123.3(6) . .
C12 C11 C8 120.1(6) . .
C11 C12 C9 122.3(7) . .
C10 C13 C8 120.9(7) . .

loop_
_geom_bond_atom_site_label_1
_geom_bond_atom_site_label_2
_geom_bond_distance
_geom_bond_site_symmetry_2
Zn1 O2 1.954(5) .
Zn1 O2 1.954(5) 30
Zn1 O2 1.954(5) 84
Zn1 O3 2.134(7) .
Zn2 O1 1.934(4) .
Zn2 O1 1.934(4) 30
Zn2 O1 1.934(4) 84
Zn2 O4 2.135(5) .
O1 C5 1.248(8) .
O2 C5 1.215(8) .
N1 C8 1.413(6) 34_655
N1 C8 1.413(6) .
N1 C8 1.413(6) 55_564
C1 C2 1.379(10) .
C1 C4 1.395(10) .
C2 C7 1.376(8) .
C3 C6 1.384(7) .
C3 C7 1.403(8) .
C4 C6 1.354(9) .
C4 C5 1.490(8) .
C7 C9 1.476(7) .
C8 C11 1.367(11) .
C8 C13 1.383(10) .
C9 C10 1.364(10) .
C9 C12 1.401(8) .
C10 C13 1.341(9) .
C11 C12 1.366(8) .

loop_
_platon_squeeze_void_nr
_platon_squeeze_void_average_x
_platon_squeeze_void_average_y
_platon_squeeze_void_average_z
_platon_squeeze_void_volume
_platon_squeeze_void_count_electrons
1 0.000 0.000 0.000 2729.2 187.1
2 0.500 0.000 0.000 13.9 -3.5
3 0.500 0.000 0.500 2729.2 187.1
4 0.270 -0.002 0.153 7564.1 505.8
5 0.000 0.000 0.500 13.9 -3.5
6 0.500 0.500 0.000 2729.2 187.1
7 0.000 0.500 0.500 2729.2 187.1
8 0.000 0.500 0.000 13.9 -3.5
9 0.500 0.500 0.500 13.9 -3.5
